data_7252090
loop_
_publ_author_name
'Kir&#xe1;ly, S&#xe1;ndor Bal&#xe1;zs'
'Bugly&#xf3;, Bal&#xe1;zs'
'Ooko, Otieno Michael'
'B&#xe9;nyei, Attila'
'Lisztes, Erika'
'T&#xf3;th, Bal&#xe1;zs Istv&#xe1;n'
'B&#xed;r&#xf3;, Tam&#xe1;s'
'Borozsnyai, Krist&#xf3;f'
'Ol&#xe1;h, D&#xe1;vid'
'Vasv&#xe1;ri, G&#xe1;bor'
'Nemes, D&#xe1;niel'
'Vecserny&#xe9;s, Mikl&#xf3;s'
'Fenyvesi, Ferenc'
'Kurt&#xe1;n, Tibor'

_publ_section_title
;
 Synthesis of condensed chiral pyranopyran derivatives with
 antiproliferative activity using domino Knoevenagel-IMHDA sequences.
;
_journal_issue 26
_journal_name_full 'RSC advances'
_journal_page_first 23585
_journal_page_last 23612
_journal_paper_doi 10.1039/d6ra02756c
_journal_volume 16
_journal_year 2026
_chemical_absolute_configuration unk
_chemical_formula_moiety 'C30 H26 O9'
_chemical_formula_sum 'C30 H26 O9'
_chemical_formula_weight 530.51
_chemical_name_common 'Kurtan KS-534'
_space_group_crystal_system monoclinic
_space_group_IT_number 7
_space_group_name_Hall 'P -2yac'
_space_group_name_H-M_alt 'P 1 n 1'
_atom_sites_solution_hydrogens geom
_atom_sites_solution_primary direct
_atom_sites_solution_secondary difmap
_audit_update_record
;
2025-07-10 deposited with the CCDC.	2026-04-24 downloaded from the CCDC.
;
_cell_angle_alpha 90
_cell_angle_beta 92.390(2)
_cell_angle_gamma 90
_cell_formula_units_Z 4
_cell_length_a 12.3718(6)
_cell_length_b 10.9412(5)
_cell_length_c 18.5382(8)
_cell_measurement_reflns_used 7838
_cell_measurement_temperature 295.00(10)
_cell_measurement_theta_max 25.6219
_cell_measurement_theta_min 2.6913
_cell_volume 2507.2(2)
_computing_cell_refinement 'APEX3 v2017.3-0 (Bruker AXS)'
_computing_data_collection 'Bruker Instrument Service vV6.2.6'
_computing_data_reduction 'SAINT V8.38A (Bruker AXS Inc., 2017)'
_computing_molecular_graphics Mercury
_computing_publication_material 'WinGX, PublCIF'
_computing_structure_refinement 'SHELXL-2016/6 (Sheldrick, 2016)'
_computing_structure_solution 'SHELXT 2014/5 (Sheldrick, 2014)'
_diffrn_ambient_temperature 295.00(10)
_diffrn_detector_area_resol_mean 7.3910
_diffrn_measured_fraction_theta_full 0.996
_diffrn_measured_fraction_theta_max 0.996
_diffrn_measurement_device 'Bruker D8 Venture'
_diffrn_measurement_device_type 'Bruker D8 VENTURE'
_diffrn_measurement_method '\w and \p scan'
_diffrn_radiation_monochromator 'multilayer mirror INCOATEC'
_diffrn_radiation_probe x-ray
_diffrn_radiation_type ' Mo K\a'
_diffrn_radiation_wavelength 0.71073
_diffrn_reflns_av_R_equivalents 0.0531
_diffrn_reflns_av_unetI/netI 0.0507
_diffrn_reflns_limit_h_max 15
_diffrn_reflns_limit_h_min -15
_diffrn_reflns_limit_k_max 13
_diffrn_reflns_limit_k_min -13
_diffrn_reflns_limit_l_max 22
_diffrn_reflns_limit_l_min -22
_diffrn_reflns_number 34424
_diffrn_reflns_theta_full 25.24
_diffrn_reflns_theta_max 25.69
_diffrn_reflns_theta_min 2.49
_diffrn_source 'microfocus sealed tube'
_diffrn_source_current 1.4
_diffrn_source_power 0.07
_diffrn_source_type 'INCOATEC I\mS 3.0'
_diffrn_source_voltage 50
_exptl_absorpt_coefficient_mu 0.104
_exptl_absorpt_correction_T_max 0.98
_exptl_absorpt_correction_T_min 0.89
_exptl_absorpt_correction_type multi-scan
_exptl_absorpt_process_details
;
SADABS-2016/2 - Bruker AXS area detector scaling and absorption correction
;
_exptl_crystal_colour colourless
_exptl_crystal_density_diffrn 1.405
_exptl_crystal_density_method 'not measured'
_exptl_crystal_description block
_exptl_crystal_F_000 1112
_exptl_crystal_size_max 0.345
_exptl_crystal_size_mid 0.245
_exptl_crystal_size_min 0.170
_refine_diff_density_max 0.663
_refine_diff_density_min -0.511
_refine_ls_abs_structure_details
;

Refined as an inversion twin.
;
_refine_ls_abs_structure_Flack 1.(4)
_refine_ls_extinction_coef 0.102(6)
_refine_ls_extinction_method 'SHELXL-2019/1 (Sheldrick 2019)'
_refine_ls_goodness_of_fit_ref 1.558
_refine_ls_hydrogen_treatment constr
_refine_ls_matrix_type full
_refine_ls_number_parameters 712
_refine_ls_number_reflns 9394
_refine_ls_number_restraints 687
_refine_ls_restrained_S_all 1.535
_refine_ls_R_factor_all 0.1202
_refine_ls_R_factor_gt 0.0737
_refine_ls_shift/su_max 0.000
_refine_ls_shift/su_mean 0.000
_refine_ls_structure_factor_coef Fsqd
_refine_ls_weighting_details 'w=1/[\s^2^(Fo^2^)+(0.0328P)^2^+2.2711P] where P=(Fo^2^+2Fc^2^)/3'
_refine_ls_weighting_scheme calc
_refine_ls_wR_factor_gt 0.1551
_refine_ls_wR_factor_ref 0.2160
_reflns_Friedel_coverage 0.977
_reflns_Friedel_fraction_full 0.979
_reflns_Friedel_fraction_max 0.976
_reflns_number_gt 6156
_reflns_number_total 9394
_reflns_threshold_expression 'I > 2\s(I)'
_publcif_datablock.id {f2963fef-b2e0-479e-92c7-3185004f57e6}

_cod_data_source_file d6ra02756c2.cif
_cod_data_source_block 4e_O
_cod_database_code 7252090

loop_
_space_group_symop_operation_xyz
'x, y, z'
'x+1/2, -y, z+1/2'

loop_
_atom_site_type_symbol
_atom_site_label
_atom_site_fract_x
_atom_site_fract_y
_atom_site_fract_z
_atom_site_U_iso_or_equiv
_atom_site_adp_type
_atom_site_calc_flag
_atom_site_refinement_flags_adp
_atom_site_refinement_flags_occupancy
_atom_site_refinement_flags_posn
_atom_site_occupancy
_atom_site_disorder_assembly
_atom_site_disorder_group
C C1 0.1256(14) 0.1214(16) 0.3458(9) 0.066(4) Uani d . . . 1 . .
H H1 0.085327 0.172647 0.374383 0.079000 Uiso calc U . R 1 . .
C C2 0.1393(14) 0.1509(17) 0.2737(9) 0.071(4) Uani d . . . 1 . .
H H2 0.108699 0.222369 0.254958 0.085000 Uiso calc U . R 1 . .
C C3 0.1968(17) 0.0772(18) 0.2301(10) 0.080(5) Uani d . . . 1 . .
H H3 0.206698 0.098315 0.182260 0.096000 Uiso calc U . R 1 . .
C C4 0.2400(16) -0.0298(18) 0.2587(9) 0.072(4) Uani d . . . 1 . .
H H4 0.277601 -0.082374 0.229378 0.086000 Uiso calc U . R 1 . .
C C4A 0.2279(14) -0.0593(14) 0.3304(8) 0.060(3) Uani d . . . 1 . .
C C6 0.2503(13) -0.2077(14) 0.4211(8) 0.057(3) Uani d . . . 1 . .
H H6A 0.300634 -0.271244 0.436811 0.069000 Uiso calc U . R 1 . .
H H6B 0.178965 -0.244277 0.415987 0.069000 Uiso calc U . R 1 . .
C C7 0.2267(13) -0.1699(14) 0.5514(8) 0.056(3) Uani d . . . 1 . .
H H7A 0.226174 -0.107798 0.588736 0.067000 Uiso calc U . R 1 . .
H H7B 0.155727 -0.207585 0.548345 0.067000 Uiso calc U . R 1 . .
C C6A 0.2487(11) -0.1091(13) 0.4791(7) 0.046(3) Uani d . . . 1 . .
C C9 0.4875(13) -0.3003(13) 0.5945(7) 0.051(3) Uani d . . . 1 . .
H H9 0.466993 -0.368296 0.620676 0.062000 Uiso calc U . R 1 . .
C C8A 0.4103(12) -0.2272(13) 0.5637(7) 0.050(3) Uani d . . . 1 . .
C C10 0.5958(12) -0.2762(12) 0.5878(7) 0.050(3) Uani d . . . 1 . .
H H10 0.647622 -0.328307 0.608679 0.061000 Uiso calc U . R 1 . .
C C11 0.6279(12) -0.1727(12) 0.5494(7) 0.047(3) Uani d . . . 1 . .
C C12 0.5514(11) -0.0992(12) 0.5183(7) 0.040(3) Uani d . . . 1 . .
H H12 0.572642 -0.031004 0.492504 0.048000 Uiso calc U . R 1 . .
C C12A 0.4411(11) -0.1236(12) 0.5240(7) 0.042(3) Uani d . . . 1 . .
C C12B 0.3555(12) -0.0451(12) 0.4890(8) 0.045(3) Uani d . . . 1 . .
H H12B 0.379334 -0.020819 0.441313 0.054000 Uiso calc U . R 1 . .
C C14 0.3578(12) 0.2776(14) 0.6245(10) 0.082(5) Uani d . . . 1 . .
C C13A 0.2599(12) 0.1256(13) 0.5372(8) 0.050(3) Uani d . . . 1 . .
C C13B 0.2648(12) 0.2342(13) 0.5861(8) 0.056(3) Uani d . . . 1 . .
C C15 0.3517(14) 0.3810(15) 0.6668(10) 0.074(4) Uani d . . . 1 . .
C C16 0.2551(14) 0.4432(13) 0.6719(9) 0.059(3) Uani d . . . 1 . .
C C17 0.1615(12) 0.4009(14) 0.6354(8) 0.054(3) Uani d . . . 1 . .
H H17 0.095773 0.441014 0.639471 0.064000 Uiso calc U . R 1 . .
C C17A 0.1695(11) 0.2989(13) 0.5936(7) 0.051(3) Uani d . . . 1 . .
C C19 0.0690(13) 0.1605(14) 0.5144(9) 0.057(3) Uani d . . . 1 . .
C C19A 0.1657(11) 0.0930(13) 0.5045(7) 0.048(3) Uani d . . . 1 . .
C C19B 0.1605(12) -0.0176(13) 0.4552(8) 0.049(3) Uani d . . . 1 . .
H H19B 0.090110 -0.057088 0.460190 0.059000 Uiso calc U . R 1 . .
C C19C 0.1714(12) 0.0161(14) 0.3753(7) 0.052(3) Uani d . . . 1 . .
C C23 0.5191(13) 0.184(2) 0.6491(14) 0.159(10) Uani d . . . 1 . .
H H23A 0.572616 0.246967 0.657084 0.238000 Uiso calc U . R 1 . .
H H23B 0.548868 0.119309 0.621440 0.238000 Uiso calc U . R 1 . .
H H23C 0.497654 0.153070 0.694768 0.238000 Uiso calc U . R 1 . .
C C25 0.4554(19) 0.435(2) 0.7635(10) 0.123(8) Uani d . . . 1 . .
H H25A 0.432177 0.512465 0.781705 0.185000 Uiso calc U . R 1 . .
H H25B 0.528490 0.419486 0.780447 0.185000 Uiso calc U . R 1 . .
H H25C 0.409057 0.371591 0.780304 0.185000 Uiso calc U . R 1 . .
C C27 0.1623(16) 0.6164(17) 0.7169(10) 0.076(5) Uani d . . . 1 . .
H H27A 0.177101 0.687454 0.746105 0.115000 Uiso calc U . R 1 . .
H H27B 0.107057 0.568424 0.738267 0.115000 Uiso calc U . R 1 . .
H H27C 0.137958 0.641366 0.669318 0.115000 Uiso calc U . R 1 . .
C C51 0.8892(12) 0.6208(15) 0.6196(8) 0.058(3) Uani d . . . 1 . .
H H51 0.927439 0.673066 0.590435 0.070000 Uiso calc U . R 1 . .
C C52 0.8785(17) 0.6502(19) 0.6901(10) 0.080(5) Uani d . . . 1 . .
H H52 0.911296 0.719960 0.709568 0.096000 Uiso calc U . R 1 . .
C C53 0.8169(18) 0.5733(19) 0.7330(10) 0.086(5) Uani d . . . 1 . .
H H53 0.808396 0.593576 0.781104 0.103000 Uiso calc U . R 1 . .
C C54 0.7702(17) 0.4721(19) 0.7066(10) 0.077(5) Uani d . . . 1 . .
H H54 0.728833 0.422825 0.735596 0.092000 Uiso calc U . R 1 . .
C C54A 0.7848(13) 0.4414(14) 0.6343(8) 0.058(3) Uani d . . . 1 . .
C C56 0.7567(12) 0.2913(14) 0.5422(7) 0.056(3) Uani d . . . 1 . .
H H56A 0.700566 0.233869 0.526852 0.067000 Uiso calc U . R 1 . .
H H56B 0.824872 0.247529 0.544991 0.067000 Uiso calc U . R 1 . .
C C57 0.7888(13) 0.3321(13) 0.4150(8) 0.054(3) Uani d . . . 1 . .
H H57A 0.791659 0.393800 0.377538 0.065000 Uiso calc U . R 1 . .
H H57B 0.859246 0.293368 0.419739 0.065000 Uiso calc U . R 1 . .
C C56A 0.7629(12) 0.3925(13) 0.4859(7) 0.048(3) Uani d . . . 1 . .
C C59 0.5232(12) 0.1966(13) 0.3711(7) 0.053(3) Uani d . . . 1 . .
H H59 0.543718 0.127263 0.346050 0.063000 Uiso calc U . R 1 . .
C C58A 0.6010(11) 0.2750(12) 0.4029(6) 0.046(3) Uani d . . . 1 . .
C C60 0.4161(12) 0.2244(13) 0.3777(7) 0.054(3) Uani d . . . 1 . .
H H60 0.363711 0.173485 0.356423 0.064000 Uiso calc U . R 1 . .
C C61 0.3840(12) 0.3265(12) 0.4153(7) 0.049(3) Uani d . . . 1 . .
C C62 0.4622(12) 0.4019(13) 0.4483(8) 0.049(3) Uani d . . . 1 . .
H H62 0.441678 0.470175 0.474330 0.059000 Uiso calc U . R 1 . .
C C62A 0.5709(12) 0.3744(12) 0.4420(7) 0.045(3) Uani d . . . 1 . .
C C62B 0.6536(12) 0.4572(12) 0.4771(7) 0.045(3) Uani d . . . 1 . .
H H62B 0.629573 0.482241 0.524592 0.053000 Uiso calc U . R 1 . .
C C64 0.6499(11) 0.7878(13) 0.3473(7) 0.055(3) Uani d . . D 1 . .
C C63A 0.7512(11) 0.6297(13) 0.4248(8) 0.048(3) Uani d . . . 1 . .
C C63B 0.7455(11) 0.7353(13) 0.3812(7) 0.050(3) Uani d . . . 1 . .
C C65 0.6565(12) 0.8909(13) 0.3044(7) 0.051(3) Uani d . . . 1 . .
C C66 0.7579(14) 0.9484(13) 0.2956(9) 0.058(3) Uani d . . . 1 . .
C C67 0.8464(13) 0.9047(14) 0.3311(8) 0.060(4) Uani d . . . 1 . .
H H67 0.912138 0.945248 0.327922 0.072000 Uiso calc U . R 1 . .
C C67A 0.8407(11) 0.7988(14) 0.3727(7) 0.050(3) Uani d . . . 1 . .
C C69 0.9434(13) 0.6614(14) 0.4506(9) 0.057(3) Uani d . . . 1 . .
C C69A 0.8445(12) 0.5948(14) 0.4615(7) 0.048(3) Uani d . . . 1 . .
C C69B 0.8517(12) 0.4840(13) 0.5087(8) 0.050(3) Uani d . . . 1 . .
H H69B 0.921904 0.445050 0.501911 0.059000 Uiso calc U . R 1 . .
C C69C 0.8436(12) 0.5127(14) 0.5894(7) 0.050(3) Uani d . . . 1 . .
C C71 0.2388(14) 0.4616(16) 0.4415(12) 0.076(5) Uani d . . . 1 . .
H H71A 0.161452 0.467553 0.436442 0.114000 Uiso calc U . R 1 . .
H H71B 0.271033 0.524470 0.413341 0.114000 Uiso calc U . R 1 . .
H H71C 0.261210 0.471561 0.491381 0.114000 Uiso calc U . R 1 . .
C C73 0.4985(16) 0.6678(15) 0.3073(8) 0.096(5) Uani d . . D 1 . .
H H73A 0.429166 0.638975 0.321303 0.144000 Uiso calc U . R 1 . .
H H73B 0.489630 0.715914 0.264133 0.144000 Uiso calc U . R 1 . .
H H73C 0.544594 0.599339 0.298438 0.144000 Uiso calc U . R 1 . .
C C75 0.5439(16) 0.943(2) 0.1993(10) 0.102(7) Uani d . . . 1 . .
H H75A 0.607265 0.974338 0.177405 0.153000 Uiso calc U . R 1 . .
H H75B 0.483432 0.995297 0.187384 0.153000 Uiso calc U . R 1 . .
H H75C 0.528994 0.862117 0.181593 0.153000 Uiso calc U . R 1 . .
C C77 0.8529(16) 1.1166(17) 0.2485(12) 0.086(5) Uani d . . . 1 . .
H H77A 0.842095 1.186455 0.217762 0.129000 Uiso calc U . R 1 . .
H H77B 0.907397 1.064771 0.229451 0.129000 Uiso calc U . R 1 . .
H H77C 0.875685 1.143141 0.296131 0.129000 Uiso calc U . R 1 . .
C C121 0.7741(16) -0.0403(15) 0.5229(12) 0.080(5) Uani d . . . 1 . .
H H12A 0.851697 -0.040509 0.523555 0.120000 Uiso calc U . R 1 . .
H H12C 0.749660 0.022466 0.554491 0.120000 Uiso calc U . R 1 . .
H H12D 0.746151 -0.024987 0.474635 0.120000 Uiso calc U . R 1 . .
O O5 0.2803(10) -0.1637(10) 0.3526(5) 0.068(3) Uani d . . . 1 . .
O O8 0.3039(8) -0.2587(9) 0.5710(6) 0.060(2) Uani d . . . 1 . .
O O13 0.3526(8) 0.0637(8) 0.5343(6) 0.056(3) Uani d . . . 1 . .
O O18 0.0736(8) 0.2627(9) 0.5577(5) 0.057(2) Uani d . . . 1 . .
O O20 0.7370(8) -0.1545(9) 0.5462(6) 0.060(3) Uani d . . . 1 . .
O O22 0.4494(10) 0.2223(13) 0.6200(10) 0.197(8) Uani d . . . 1 . .
O O24 0.4503(11) 0.4372(11) 0.6908(7) 0.078(3) Uani d . . . 1 . .
O O26 0.2552(11) 0.5476(10) 0.7127(7) 0.077(3) Uani d . . . 1 . .
O O28 -0.0207(8) 0.1369(11) 0.4894(7) 0.075(3) Uani d . . . 1 . .
O O55 0.7341(10) 0.3365(10) 0.6118(6) 0.072(3) Uani d . . . 1 . .
O O58 0.7078(8) 0.2412(9) 0.3942(6) 0.060(2) Uani d . . . 1 . .
O O62 0.2727(9) 0.3444(10) 0.4168(6) 0.064(3) Uani d . . . 1 . .
O O63 0.6591(8) 0.5648(8) 0.4301(6) 0.054(2) Uani d . . . 1 . .
O O68 0.9349(8) 0.7646(9) 0.4063(6) 0.066(3) Uani d . . . 1 . .
O O72 0.5454(7) 0.7398(7) 0.3628(4) 0.0524(19) Uani d . . . 1 . .
O O74 0.5619(10) 0.9394(10) 0.2754(6) 0.072(3) Uani d . . . 1 . .
O O76 0.7517(10) 1.0488(10) 0.2520(7) 0.073(3) Uani d . . . 1 . .
O O78 1.0315(8) 0.6367(10) 0.4774(7) 0.072(3) Uani d . . . 1 . .

loop_
_atom_site_aniso_label
_atom_site_aniso_U_11
_atom_site_aniso_U_22
_atom_site_aniso_U_33
_atom_site_aniso_U_12
_atom_site_aniso_U_13
_atom_site_aniso_U_23
C1 0.064(9) 0.060(7) 0.073(7) -0.004(6) -0.008(6) 0.018(6)
C2 0.066(9) 0.075(9) 0.070(7) -0.011(7) -0.022(6) 0.027(6)
C3 0.078(11) 0.098(10) 0.063(8) -0.014(8) -0.014(7) 0.016(7)
C4 0.075(10) 0.088(9) 0.052(6) -0.006(7) -0.012(6) 0.003(6)
C4A 0.057(8) 0.062(7) 0.058(6) -0.004(6) -0.014(5) 0.006(5)
C6 0.056(8) 0.047(6) 0.069(6) -0.002(6) -0.002(5) 0.006(5)
C7 0.046(6) 0.060(7) 0.062(6) -0.003(5) -0.002(5) 0.017(6)
C6A 0.042(5) 0.040(5) 0.056(5) -0.004(4) -0.003(4) 0.007(4)
C9 0.071(6) 0.036(6) 0.047(7) 0.001(5) -0.001(5) 0.005(5)
C8A 0.056(5) 0.041(6) 0.054(7) -0.003(4) 0.000(5) 0.007(5)
C10 0.063(6) 0.038(6) 0.049(6) 0.006(5) -0.008(5) -0.001(5)
C11 0.051(5) 0.039(6) 0.050(7) 0.004(4) -0.003(5) -0.006(5)
C12 0.044(5) 0.035(6) 0.040(6) -0.001(4) 0.000(4) 0.002(5)
C12A 0.046(5) 0.038(5) 0.040(6) -0.001(4) -0.003(4) 0.003(4)
C12B 0.047(5) 0.037(5) 0.052(6) -0.002(4) -0.002(4) 0.009(4)
C14 0.057(6) 0.060(7) 0.125(11) 0.029(5) -0.043(6) -0.025(7)
C13A 0.047(5) 0.038(5) 0.064(7) 0.004(4) -0.006(5) 0.008(5)
C13B 0.052(5) 0.045(6) 0.069(7) 0.009(4) -0.018(5) 0.001(5)
C15 0.062(6) 0.058(7) 0.101(10) 0.013(5) -0.023(6) -0.013(7)
C16 0.059(6) 0.045(6) 0.073(8) 0.001(5) -0.006(5) 0.000(6)
C17 0.047(6) 0.049(6) 0.065(7) 0.006(5) 0.000(5) 0.002(5)
C17A 0.047(5) 0.044(6) 0.061(7) 0.006(4) -0.010(5) 0.006(5)
C19 0.043(5) 0.054(7) 0.072(8) 0.001(5) -0.004(5) 0.003(6)
C19A 0.040(5) 0.042(5) 0.061(7) 0.000(4) -0.004(4) 0.011(5)
C19B 0.038(6) 0.044(5) 0.064(6) -0.008(4) -0.006(4) 0.009(4)
C19C 0.046(7) 0.051(6) 0.058(6) -0.008(5) -0.014(5) 0.007(4)
C23 0.042(8) 0.159(17) 0.27(2) 0.040(10) -0.045(11) -0.075(16)
C25 0.125(14) 0.19(2) 0.056(7) 0.075(13) 0.008(7) 0.016(8)
C27 0.077(9) 0.070(10) 0.083(11) 0.013(8) 0.005(8) -0.015(9)
C51 0.048(7) 0.058(7) 0.067(7) 0.011(6) -0.019(5) -0.015(5)
C52 0.087(11) 0.081(10) 0.070(7) 0.011(8) -0.019(7) -0.029(6)
C53 0.095(12) 0.107(10) 0.055(7) 0.010(9) -0.012(7) -0.021(7)
C54 0.076(11) 0.096(10) 0.057(7) 0.007(8) 0.002(6) -0.013(6)
C54A 0.055(8) 0.061(6) 0.057(6) 0.009(6) -0.007(5) -0.008(5)
C56 0.061(8) 0.046(6) 0.060(5) 0.008(6) -0.009(5) -0.003(5)
C57 0.059(7) 0.042(6) 0.061(6) 0.008(5) -0.002(5) -0.009(5)
C56A 0.050(6) 0.040(5) 0.055(5) 0.007(4) -0.005(4) -0.007(4)
C59 0.068(6) 0.036(6) 0.053(7) -0.005(5) -0.004(5) -0.008(6)
C58A 0.055(5) 0.036(5) 0.045(6) 0.000(4) -0.004(4) -0.003(5)
C60 0.060(6) 0.041(6) 0.059(7) -0.014(5) -0.003(5) 0.001(6)
C61 0.055(6) 0.040(6) 0.051(7) -0.011(4) 0.006(5) 0.008(5)
C62 0.056(6) 0.039(6) 0.053(7) -0.006(5) 0.004(5) 0.003(6)
C62A 0.057(5) 0.032(5) 0.047(6) -0.004(4) 0.003(5) 0.000(4)
C62B 0.052(6) 0.036(5) 0.046(6) 0.004(4) -0.002(4) -0.003(4)
C64 0.057(5) 0.047(5) 0.061(6) 0.008(4) 0.003(4) -0.009(4)
C63A 0.043(5) 0.042(5) 0.060(7) -0.002(4) -0.006(5) -0.003(5)
C63B 0.048(5) 0.045(6) 0.057(6) 0.003(4) 0.000(4) -0.002(5)
C65 0.054(5) 0.046(5) 0.053(6) 0.012(4) -0.001(4) -0.007(4)
C66 0.063(6) 0.051(6) 0.061(7) -0.001(5) 0.004(5) -0.002(5)
C67 0.057(7) 0.053(7) 0.070(8) -0.002(5) 0.006(6) 0.002(6)
C67A 0.048(5) 0.052(6) 0.051(6) 0.003(4) 0.005(5) -0.005(5)
C69 0.048(6) 0.051(6) 0.071(8) 0.004(5) 0.001(5) -0.006(6)
C69A 0.047(5) 0.045(6) 0.053(6) 0.003(4) -0.003(4) -0.008(5)
C69B 0.046(6) 0.044(5) 0.058(6) 0.009(4) -0.006(4) -0.008(4)
C69C 0.040(7) 0.052(6) 0.057(6) 0.018(5) -0.009(4) -0.011(4)
C71 0.043(8) 0.066(8) 0.119(14) -0.002(6) 0.007(8) -0.017(8)
C73 0.144(13) 0.076(9) 0.066(7) -0.027(9) -0.008(8) -0.028(7)
C75 0.079(11) 0.153(18) 0.073(8) 0.036(11) -0.022(7) 0.020(8)
C77 0.075(9) 0.061(9) 0.123(15) -0.005(7) 0.021(9) 0.018(10)
C121 0.073(11) 0.056(7) 0.114(14) 0.001(7) 0.031(10) -0.002(7)
O5 0.082(7) 0.063(6) 0.059(5) 0.012(5) -0.002(5) 0.001(4)
O8 0.057(5) 0.050(5) 0.075(6) -0.008(4) 0.005(4) 0.022(5)
O13 0.041(5) 0.042(5) 0.083(6) 0.004(4) -0.011(4) 0.000(4)
O18 0.044(4) 0.056(5) 0.069(5) 0.005(4) -0.008(4) 0.002(4)
O20 0.046(5) 0.047(5) 0.087(7) 0.011(4) -0.002(4) 0.000(5)
O22 0.087(6) 0.170(11) 0.324(18) 0.083(7) -0.123(9) -0.179(12)
O24 0.081(7) 0.072(7) 0.080(6) -0.002(5) -0.007(5) 0.005(5)
O26 0.072(7) 0.060(6) 0.099(8) 0.008(5) -0.009(6) -0.018(6)
O28 0.039(5) 0.080(7) 0.104(8) -0.005(5) -0.011(5) -0.005(6)
O55 0.086(8) 0.069(6) 0.061(5) -0.009(5) 0.003(5) -0.005(4)
O58 0.063(5) 0.045(5) 0.072(6) 0.004(4) -0.004(4) -0.023(5)
O62 0.056(5) 0.056(6) 0.081(7) -0.012(4) 0.007(5) -0.001(5)
O63 0.046(5) 0.039(4) 0.076(6) -0.006(4) -0.011(4) 0.010(4)
O68 0.048(5) 0.058(5) 0.092(6) -0.004(4) -0.002(4) 0.012(5)
O72 0.057(4) 0.048(4) 0.053(3) 0.006(3) 0.011(3) -0.024(3)
O74 0.072(6) 0.067(7) 0.077(6) 0.018(5) -0.007(5) 0.006(5)
O76 0.072(7) 0.064(6) 0.082(6) -0.007(5) 0.002(5) 0.017(5)
O78 0.041(5) 0.069(7) 0.107(8) -0.002(5) -0.010(5) 0.010(6)

loop_
_atom_type_symbol
_atom_type_description
_atom_type_scat_dispersion_real
_atom_type_scat_dispersion_imag
_atom_type_scat_source
C C 0.0033 0.0016 'International Tables Vol C Tables 4.2.6.8 and 6.1.1.4'
H H 0.0000 0.0000 'International Tables Vol C Tables 4.2.6.8 and 6.1.1.4'
O O 0.0106 0.0060 'International Tables Vol C Tables 4.2.6.8 and 6.1.1.4'

loop_
_geom_angle_atom_site_label_1
_geom_angle_atom_site_label_2
_geom_angle_atom_site_label_3
_geom_angle_site_symmetry_1
_geom_angle_site_symmetry_3
_geom_angle
_geom_angle_publ_flag
C19C C1 C2 . . 120.5(18) ?
C19C C1 H1 . . 119.800000 ?
C2 C1 H1 . . 119.800000 ?
C3 C2 C1 . . 121.3(17) ?
C3 C2 H2 . . 119.300000 ?
C1 C2 H2 . . 119.300000 ?
C2 C3 C4 . . 118.4(17) ?
C2 C3 H3 . . 120.800000 ?
C4 C3 H3 . . 120.800000 ?
C4A C4 C3 . . 120.7(18) ?
C4A C4 H4 . . 119.600000 ?
C3 C4 H4 . . 119.600000 ?
O5 C4A C4 . . 114.6(16) ?
O5 C4A C19C . . 124.2(13) ?
C4 C4A C19C . . 121.2(16) ?
O5 C6 C6A . . 113.7(12) ?
O5 C6 H6A . . 108.800000 ?
C6A C6 H6A . . 108.800000 ?
O5 C6 H6B . . 108.800000 ?
C6A C6 H6B . . 108.800000 ?
H6A C6 H6B . . 107.700000 ?
O8 C7 C6A . . 112.6(12) ?
O8 C7 H7A . . 109.100000 ?
C6A C7 H7A . . 109.100000 ?
O8 C7 H7B . . 109.100000 ?
C6A C7 H7B . . 109.100000 ?
H7A C7 H7B . . 107.800000 ?
C12B C6A C6 . . 112.3(12) ?
C12B C6A C7 . . 106.5(12) ?
C6 C6A C7 . . 108.6(12) ?
C12B C6A C19B . . 110.1(11) ?
C6 C6A C19B . . 106.7(12) ?
C7 C6A C19B . . 112.8(12) ?
C8A C9 C10 . . 121.5(13) ?
C8A C9 H9 . . 119.300000 ?
C10 C9 H9 . . 119.300000 ?
C9 C8A O8 . . 118.3(12) ?
C9 C8A C12A . . 119.4(13) ?
O8 C8A C12A . . 122.3(12) ?
C9 C10 C11 . . 119.8(13) ?
C9 C10 H10 . . 120.100000 ?
C11 C10 H10 . . 120.100000 ?
C12 C11 O20 . . 124.7(12) ?
C12 C11 C10 . . 119.2(13) ?
O20 C11 C10 . . 116.1(12) ?
C11 C12 C12A . . 121.5(12) ?
C11 C12 H12 . . 119.300000 ?
C12A C12 H12 . . 119.300000 ?
C12 C12A C8A . . 118.5(12) ?
C12 C12A C12B . . 122.4(11) ?
C8A C12A C12B . . 119.1(12) ?
O13 C12B C12A . . 104.7(11) ?
O13 C12B C6A . . 114.1(11) ?
C12A C12B C6A . . 113.0(11) ?
O13 C12B H12B . . 108.300000 ?
C12A C12B H12B . . 108.300000 ?
C6A C12B H12B . . 108.300000 ?
O22 C14 C15 . . 119.3(14) ?
O22 C14 C13B . . 120.6(14) ?
C15 C14 C13B . . 120.0(13) ?
O13 C13A C19A . . 125.4(13) ?
O13 C13A C13B . . 114.5(12) ?
C19A C13A C13B . . 120.0(13) ?
C17A C13B C14 . . 117.2(14) ?
C17A C13B C13A . . 116.9(13) ?
C14 C13B C13A . . 125.9(12) ?
C14 C15 C16 . . 120.6(15) ?
C14 C15 O24 . . 117.8(15) ?
C16 C15 O24 . . 120.0(14) ?
O26 C16 C15 . . 117.8(15) ?
O26 C16 C17 . . 121.8(15) ?
C15 C16 C17 . . 120.4(14) ?
C17A C17 C16 . . 117.9(14) ?
C17A C17 H17 . . 121.000000 ?
C16 C17 H17 . . 121.000000 ?
C17 C17A C13B . . 123.8(14) ?
C17 C17A O18 . . 115.1(12) ?
C13B C17A O18 . . 121.1(13) ?
O28 C19 O18 . . 114.3(14) ?
O28 C19 C19A . . 126.9(15) ?
O18 C19 C19A . . 118.8(14) ?
C13A C19A C19 . . 121.5(14) ?
C13A C19A C19B . . 120.0(13) ?
C19 C19A C19B . . 118.5(13) ?
C19A C19B C6A . . 109.6(12) ?
C19A C19B C19C . . 112.7(11) ?
C6A C19B C19C . . 110.2(12) ?
C19A C19B H19B . . 108.100000 ?
C6A C19B H19B . . 108.100000 ?
C19C C19B H19B . . 108.100000 ?
C4A C19C C1 . . 117.8(14) ?
C4A C19C C19B . . 120.3(13) ?
C1 C19C C19B . . 121.9(14) ?
O22 C23 H23A . . 109.500000 ?
O22 C23 H23B . . 109.500000 ?
H23A C23 H23B . . 109.500000 ?
O22 C23 H23C . . 109.500000 ?
H23A C23 H23C . . 109.500000 ?
H23B C23 H23C . . 109.500000 ?
O24 C25 H25A . . 109.500000 ?
O24 C25 H25B . . 109.500000 ?
H25A C25 H25B . . 109.500000 ?
O24 C25 H25C . . 109.500000 ?
H25A C25 H25C . . 109.500000 ?
H25B C25 H25C . . 109.500000 ?
O26 C27 H27A . . 109.500000 ?
O26 C27 H27B . . 109.500000 ?
H27A C27 H27B . . 109.500000 ?
O26 C27 H27C . . 109.500000 ?
H27A C27 H27C . . 109.500000 ?
H27B C27 H27C . . 109.500000 ?
C52 C51 C69C . . 121.7(18) ?
C52 C51 H51 . . 119.100000 ?
C69C C51 H51 . . 119.100000 ?
C51 C52 C53 . . 118.7(18) ?
C51 C52 H52 . . 120.700000 ?
C53 C52 H52 . . 120.700000 ?
C54 C53 C52 . . 121.9(17) ?
C54 C53 H53 . . 119.100000 ?
C52 C53 H53 . . 119.100000 ?
C53 C54 C54A . . 118.6(19) ?
C53 C54 H54 . . 120.700000 ?
C54A C54 H54 . . 120.700000 ?
O55 C54A C69C . . 122.7(13) ?
O55 C54A C54 . . 114.8(16) ?
C69C C54A C54 . . 122.5(16) ?
O55 C56 C56A . . 112.7(12) ?
O55 C56 H56A . . 109.000000 ?
C56A C56 H56A . . 109.000000 ?
O55 C56 H56B . . 109.000000 ?
C56A C56 H56B . . 109.000000 ?
H56A C56 H56B . . 107.800000 ?
O58 C57 C56A . . 111.1(12) ?
O58 C57 H57A . . 109.400000 ?
C56A C57 H57A . . 109.400000 ?
O58 C57 H57B . . 109.400000 ?
C56A C57 H57B . . 109.400000 ?
H57A C57 H57B . . 108.000000 ?
C57 C56A C56 . . 107.2(11) ?
C57 C56A C62B . . 109.0(12) ?
C56 C56A C62B . . 109.8(12) ?
C57 C56A C69B . . 110.4(12) ?
C56 C56A C69B . . 110.0(12) ?
C62B C56A C69B . . 110.3(11) ?
C60 C59 C58A . . 118.4(12) ?
C60 C59 H59 . . 120.800000 ?
C58A C59 H59 . . 120.800000 ?
C62A C58A O58 . . 123.7(12) ?
C62A C58A C59 . . 120.8(13) ?
O58 C58A C59 . . 115.4(11) ?
C59 C60 C61 . . 121.6(13) ?
C59 C60 H60 . . 119.200000 ?
C61 C60 H60 . . 119.200000 ?
C60 C61 O62 . . 115.3(13) ?
C60 C61 C62 . . 119.4(14) ?
O62 C61 C62 . . 125.3(13) ?
C62A C62 C61 . . 119.5(13) ?
C62A C62 H62 . . 120.300000 ?
C61 C62 H62 . . 120.300000 ?
C58A C62A C62 . . 120.2(13) ?
C58A C62A C62B . . 121.1(13) ?
C62 C62A C62B . . 118.7(12) ?
O63 C62B C62A . . 106.1(11) ?
O63 C62B C56A . . 111.8(11) ?
C62A C62B C56A . . 110.6(11) ?
O63 C62B H62B . . 109.400000 ?
C62A C62B H62B . . 109.400000 ?
C56A C62B H62B . . 109.400000 ?
C65 C64 C63B . . 120.7(13) ?
C65 C64 O72 . . 119.2(12) ?
C63B C64 O72 . . 119.9(12) ?
O63 C63A C69A . . 120.8(13) ?
O63 C63A C63B . . 116.8(12) ?
C69A C63A C63B . . 122.4(13) ?
C67A C63B C63A . . 117.0(13) ?
C67A C63B C64 . . 116.0(13) ?
C63A C63B C64 . . 126.8(13) ?
O74 C65 C64 . . 118.0(14) ?
O74 C65 C66 . . 121.8(13) ?
C64 C65 C66 . . 120.1(14) ?
C67 C66 O76 . . 127.0(15) ?
C67 C66 C65 . . 119.5(14) ?
O76 C66 C65 . . 113.4(15) ?
C66 C67 C67A . . 120.5(15) ?
C66 C67 H67 . . 119.700000 ?
C67A C67 H67 . . 119.700000 ?
O68 C67A C63B . . 122.0(13) ?
O68 C67A C67 . . 115.0(13) ?
C63B C67A C67 . . 123.0(14) ?
O78 C69 O68 . . 117.8(14) ?
O78 C69 C69A . . 125.7(15) ?
O68 C69 C69A . . 116.5(14) ?
C63A C69A C69 . . 119.3(14) ?
C63A C69A C69B . . 123.1(13) ?
C69 C69A C69B . . 117.4(13) ?
C69A C69B C56A . . 110.1(12) ?
C69A C69B C69C . . 113.5(12) ?
C56A C69B C69C . . 109.1(12) ?
C69A C69B H69B . . 108.000000 ?
C56A C69B H69B . . 108.000000 ?
C69C C69B H69B . . 108.000000 ?
C54A C69C C51 . . 116.5(13) ?
C54A C69C C69B . . 122.2(13) ?
C51 C69C C69B . . 121.0(14) ?
O62 C71 H71A . . 109.500000 ?
O62 C71 H71B . . 109.500000 ?
H71A C71 H71B . . 109.500000 ?
O62 C71 H71C . . 109.500000 ?
H71A C71 H71C . . 109.500000 ?
H71B C71 H71C . . 109.500000 ?
O72 C73 H73A . . 109.500000 ?
O72 C73 H73B . . 109.500000 ?
H73A C73 H73B . . 109.500000 ?
O72 C73 H73C . . 109.500000 ?
H73A C73 H73C . . 109.500000 ?
H73B C73 H73C . . 109.500000 ?
O74 C75 H75A . . 109.500000 ?
O74 C75 H75B . . 109.500000 ?
H75A C75 H75B . . 109.500000 ?
O74 C75 H75C . . 109.500000 ?
H75A C75 H75C . . 109.500000 ?
H75B C75 H75C . . 109.500000 ?
O76 C77 H77A . . 109.500000 ?
O76 C77 H77B . . 109.500000 ?
H77A C77 H77B . . 109.500000 ?
O76 C77 H77C . . 109.500000 ?
H77A C77 H77C . . 109.500000 ?
H77B C77 H77C . . 109.500000 ?
O20 C121 H12A . . 109.500000 ?
O20 C121 H12C . . 109.500000 ?
H12A C121 H12C . . 109.500000 ?
O20 C121 H12D . . 109.500000 ?
H12A C121 H12D . . 109.500000 ?
H12C C121 H12D . . 109.500000 ?
C4A O5 C6 . . 114.4(12) ?
C8A O8 C7 . . 116.5(10) ?
C13A O13 C12B . . 118.7(11) ?
C19 O18 C17A . . 121.6(11) ?
C11 O20 C121 . . 118.6(12) ?
C23 O22 C14 . . 146.(2) ?
C25 O24 C15 . . 108.0(16) ?
C16 O26 C27 . . 120.3(14) ?
C54A O55 C56 . . 117.8(13) ?
C58A O58 C57 . . 115.9(10) ?
C61 O62 C71 . . 115.8(12) ?
C63A O63 C62B . . 121.7(11) ?
C67A O68 C69 . . 122.5(12) ?
C73 O72 C64 . . 114.1(10) ?
C65 O74 C75 . . 119.7(13) ?
C66 O76 C77 . . 114.1(14) ?

loop_
_geom_bond_atom_site_label_1
_geom_bond_atom_site_label_2
_geom_bond_site_symmetry_2
_geom_bond_distance
_geom_bond_publ_flag
C1 C19C . 1.39(2) ?
C1 C2 . 1.39(2) ?
C1 H1 . 0.930000 ?
C2 C3 . 1.36(3) ?
C2 H2 . 0.930000 ?
C3 C4 . 1.38(3) ?
C3 H3 . 0.930000 ?
C4 C4A . 1.38(2) ?
C4 H4 . 0.930000 ?
C4A O5 . 1.368(19) ?
C4A C19C . 1.38(2) ?
C6 O5 . 1.422(17) ?
C6 C6A . 1.52(2) ?
C6 H6A . 0.970000 ?
C6 H6B . 0.970000 ?
C7 O8 . 1.400(17) ?
C7 C6A . 1.530(19) ?
C7 H7A . 0.970000 ?
C7 H7B . 0.970000 ?
C6A C12B . 1.50(2) ?
C6A C19B . 1.53(2) ?
C9 C8A . 1.354(19) ?
C9 C10 . 1.38(2) ?
C9 H9 . 0.930000 ?
C8A O8 . 1.372(17) ?
C8A C12A . 1.414(18) ?
C10 C11 . 1.40(2) ?
C10 H10 . 0.930000 ?
C11 C12 . 1.353(18) ?
C11 O20 . 1.368(18) ?
C12 C12A . 1.399(19) ?
C12 H12 . 0.930000 ?
C12A C12B . 1.491(19) ?
C12B O13 . 1.459(16) ?
C12B H12B . 0.980000 ?
C14 O22 . 1.290(18) ?
C14 C15 . 1.38(2) ?
C14 C13B . 1.41(2) ?
C13A O13 . 1.336(17) ?
C13A C19A . 1.34(2) ?
C13A C13B . 1.49(2) ?
C13B C17A . 1.39(2) ?
C15 C16 . 1.38(2) ?
C15 O24 . 1.42(2) ?
C16 O26 . 1.371(18) ?
C16 C17 . 1.39(2) ?
C17 C17A . 1.37(2) ?
C17 H17 . 0.930000 ?
C17A O18 . 1.394(17) ?
C19 O28 . 1.212(18) ?
C19 O18 . 1.376(18) ?
C19 C19A . 1.42(2) ?
C19A C19B . 1.52(2) ?
C19B C19C . 1.54(2) ?
C19B H19B . 0.980000 ?
C23 O22 . 1.08(2) ?
C23 H23A . 0.960000 ?
C23 H23B . 0.960000 ?
C23 H23C . 0.960000 ?
C25 O24 . 1.35(2) ?
C25 H25A . 0.960000 ?
C25 H25B . 0.960000 ?
C25 H25C . 0.960000 ?
C27 O26 . 1.38(2) ?
C27 H27A . 0.960000 ?
C27 H27B . 0.960000 ?
C27 H27C . 0.960000 ?
C51 C52 . 1.36(2) ?
C51 C69C . 1.42(2) ?
C51 H51 . 0.930000 ?
C52 C53 . 1.40(3) ?
C52 H52 . 0.930000 ?
C53 C54 . 1.33(3) ?
C53 H53 . 0.930000 ?
C54 C54A . 1.40(2) ?
C54 H54 . 0.930000 ?
C54A O55 . 1.366(19) ?
C54A C69C . 1.37(2) ?
C56 O55 . 1.420(17) ?
C56 C56A . 1.52(2) ?
C56 H56A . 0.970000 ?
C56 H56B . 0.970000 ?
C57 O58 . 1.453(17) ?
C57 C56A . 1.52(2) ?
C57 H57A . 0.970000 ?
C57 H57B . 0.970000 ?
C56A C62B . 1.53(2) ?
C56A C69B . 1.53(2) ?
C59 C60 . 1.37(2) ?
C59 C58A . 1.402(19) ?
C59 H59 . 0.930000 ?
C58A C62A . 1.368(18) ?
C58A O58 . 1.387(17) ?
C60 C61 . 1.38(2) ?
C60 H60 . 0.930000 ?
C61 O62 . 1.391(19) ?
C61 C62 . 1.39(2) ?
C62 C62A . 1.39(2) ?
C62 H62 . 0.930000 ?
C62A C62B . 1.49(2) ?
C62B O63 . 1.467(16) ?
C62B H62B . 0.980000 ?
C64 C65 . 1.38(2) ?
C64 C63B . 1.44(2) ?
C64 O72 . 1.436(16) ?
C63A O63 . 1.350(17) ?
C63A C69A . 1.37(2) ?
C63A C63B . 1.41(2) ?
C63B C67A . 1.38(2) ?
C65 O74 . 1.374(18) ?
C65 C66 . 1.42(2) ?
C66 C67 . 1.34(2) ?
C66 O76 . 1.363(19) ?
C67 C67A . 1.39(2) ?
C67 H67 . 0.930000 ?
C67A O68 . 1.352(17) ?
C69 O78 . 1.210(18) ?
C69 O68 . 1.397(18) ?
C69 C69A . 1.45(2) ?
C69A C69B . 1.50(2) ?
C69B C69C . 1.54(2) ?
C69B H69B . 0.980000 ?
C71 O62 . 1.432(19) ?
C71 H71A . 0.960000 ?
C71 H71B . 0.960000 ?
C71 H71C . 0.960000 ?
C73 O72 . 1.401(15) ?
C73 H73A . 0.960000 ?
C73 H73B . 0.960000 ?
C73 H73C . 0.960000 ?
C75 O74 . 1.42(2) ?
C75 H75A . 0.960000 ?
C75 H75B . 0.960000 ?
C75 H75C . 0.960000 ?
C77 O76 . 1.46(2) ?
C77 H77A . 0.960000 ?
C77 H77B . 0.960000 ?
C77 H77C . 0.960000 ?
C121 O20 . 1.405(19) ?
C121 H12A . 0.960000 ?
C121 H12C . 0.960000 ?
C121 H12D . 0.960000 ?

loop_
_geom_hbond_atom_site_label_D
_geom_hbond_atom_site_label_H
_geom_hbond_atom_site_label_A
_geom_hbond_site_symmetry_A
_geom_hbond_distance_DH
_geom_hbond_distance_HA
_geom_hbond_distance_DA
_geom_hbond_angle_DHA
_geom_hbond_publ_flag
C6 H6B O78 1_445 0.97 2.55 3.398(18) 146.3 ?
C7 H7B O78 1_445 0.97 2.61 3.451(19) 145.0 ?
C9 H9 O24 1_545 0.93 2.51 3.423(19) 168.7 ?
C23 H23A O55 . 0.96 2.41 3.24(3) 144.5 ?
C56 H56B O28 1_655 0.97 2.52 3.410(19) 152.7 ?
C57 H57B O28 1_655 0.97 2.58 3.428(19) 146.4 ?
C59 H59 O74 1_545 0.93 2.45 3.371(18) 169.4 ?
C71 H71A O78 1_455 0.96 2.59 3.29(2) 130.4 ?
C73 H73B O74 . 0.96 2.61 3.136(19) 114.8 ?
C75 H75A O76 . 0.96 2.36 2.95(3) 119.1 ?
C121 H12A O28 1_655 0.96 2.60 3.28(2) 127.8 ?

loop_
_geom_torsion_atom_site_label_1
_geom_torsion_atom_site_label_2
_geom_torsion_atom_site_label_3
_geom_torsion_atom_site_label_4
_geom_torsion_site_symmetry_1
_geom_torsion_site_symmetry_2
_geom_torsion_site_symmetry_3
_geom_torsion_site_symmetry_4
_geom_torsion
_geom_torsion_publ_flag
C19C C1 C2 C3 . . . . 1.(3) ?
C1 C2 C3 C4 . . . . 1.(3) ?
C2 C3 C4 C4A . . . . -2.(3) ?
C3 C4 C4A O5 . . . . -176.1(16) ?
C3 C4 C4A C19C . . . . 1.(3) ?
O5 C6 C6A C12B . . . . -56.9(17) ?
O5 C6 C6A C7 . . . . -174.3(13) ?
O5 C6 C6A C19B . . . . 63.8(15) ?
O8 C7 C6A C12B . . . . -62.8(15) ?
O8 C7 C6A C6 . . . . 58.3(16) ?
O8 C7 C6A C19B . . . . 176.4(12) ?
C10 C9 C8A O8 . . . . 178.2(13) ?
C10 C9 C8A C12A . . . . 0.(2) ?
C8A C9 C10 C11 . . . . 1.(2) ?
C9 C10 C11 C12 . . . . -1.2(19) ?
C9 C10 C11 O20 . . . . 179.1(13) ?
O20 C11 C12 C12A . . . . -179.9(13) ?
C10 C11 C12 C12A . . . . 0.5(19) ?
C11 C12 C12A C8A . . . . 0.(2) ?
C11 C12 C12A C12B . . . . -178.9(12) ?
C9 C8A C12A C12 . . . . -1.(2) ?
O8 C8A C12A C12 . . . . -178.9(13) ?
C9 C8A C12A C12B . . . . 178.7(13) ?
O8 C8A C12A C12B . . . . 0.4(19) ?
C12 C12A C12B O13 . . . . -75.8(15) ?
C8A C12A C12B O13 . . . . 104.9(13) ?
C12 C12A C12B C6A . . . . 159.5(13) ?
C8A C12A C12B C6A . . . . -19.9(17) ?
C6 C6A C12B O13 . . . . 169.7(11) ?
C7 C6A C12B O13 . . . . -71.7(14) ?
C19B C6A C12B O13 . . . . 50.9(15) ?
C6 C6A C12B C12A . . . . -70.9(15) ?
C7 C6A C12B C12A . . . . 47.8(15) ?
C19B C6A C12B C12A . . . . 170.3(11) ?
O22 C14 C13B C17A . . . . -179.9(18) ?
C15 C14 C13B C17A . . . . 0.(3) ?
O22 C14 C13B C13A . . . . -1.(3) ?
C15 C14 C13B C13A . . . . 178.6(15) ?
O13 C13A C13B C17A . . . . -177.3(13) ?
C19A C13A C13B C17A . . . . -2.(2) ?
O13 C13A C13B C14 . . . . 4.(2) ?
C19A C13A C13B C14 . . . . 179.2(16) ?
O22 C14 C15 C16 . . . . 179.1(19) ?
C13B C14 C15 C16 . . . . 0.(3) ?
O22 C14 C15 O24 . . . . 14.(3) ?
C13B C14 C15 O24 . . . . -165.8(16) ?
C14 C15 C16 O26 . . . . -177.7(16) ?
O24 C15 C16 O26 . . . . -13.(3) ?
C14 C15 C16 C17 . . . . 1.(3) ?
O24 C15 C16 C17 . . . . 166.6(14) ?
O26 C16 C17 C17A . . . . 177.5(14) ?
C15 C16 C17 C17A . . . . -2.(2) ?
C16 C17 C17A C13B . . . . 1.(2) ?
C16 C17 C17A O18 . . . . -178.9(13) ?
C14 C13B C17A C17 . . . . 0.(2) ?
C13A C13B C17A C17 . . . . -179.0(13) ?
C14 C13B C17A O18 . . . . 179.9(14) ?
C13A C13B C17A O18 . . . . 1.(2) ?
O13 C13A C19A C19 . . . . 175.8(13) ?
C13B C13A C19A C19 . . . . 1.(2) ?
O13 C13A C19A C19B . . . . -5.(2) ?
C13B C13A C19A C19B . . . . -179.6(12) ?
O28 C19 C19A C13A . . . . -177.4(16) ?
O18 C19 C19A C13A . . . . 1.(2) ?
O28 C19 C19A C19B . . . . 3.(3) ?
O18 C19 C19A C19B . . . . -178.5(12) ?
C13A C19A C19B C6A . . . . 28.1(18) ?
C19 C19A C19B C6A . . . . -152.3(13) ?
C13A C19A C19B C19C . . . . -95.1(16) ?
C19 C19A C19B C19C . . . . 84.6(16) ?
C12B C6A C19B C19A . . . . -49.4(15) ?
C6 C6A C19B C19A . . . . -171.5(11) ?
C7 C6A C19B C19A . . . . 69.4(15) ?
C12B C6A C19B C19C . . . . 75.2(14) ?
C6 C6A C19B C19C . . . . -46.9(15) ?
C7 C6A C19B C19C . . . . -166.0(12) ?
O5 C4A C19C C1 . . . . 177.7(14) ?
C4 C4A C19C C1 . . . . 1.(2) ?
O5 C4A C19C C19B . . . . -2.(2) ?
C4 C4A C19C C19B . . . . -179.0(14) ?
C2 C1 C19C C4A . . . . -2.(2) ?
C2 C1 C19C C19B . . . . 178.3(14) ?
C19A C19B C19C C4A . . . . 142.9(14) ?
C6A C19B C19C C4A . . . . 20.1(19) ?
C19A C19B C19C C1 . . . . -37.3(19) ?
C6A C19B C19C C1 . . . . -160.0(14) ?
C69C C51 C52 C53 . . . . -3.(3) ?
C51 C52 C53 C54 . . . . 1.(3) ?
C52 C53 C54 C54A . . . . 1.(3) ?
C53 C54 C54A O55 . . . . -179.9(17) ?
C53 C54 C54A C69C . . . . -1.(3) ?
O58 C57 C56A C56 . . . . 57.7(16) ?
O58 C57 C56A C62B . . . . -61.1(15) ?
O58 C57 C56A C69B . . . . 177.5(11) ?
O55 C56 C56A C57 . . . . 179.2(13) ?
O55 C56 C56A C62B . . . . -62.5(16) ?
O55 C56 C56A C69B . . . . 59.2(16) ?
C60 C59 C58A C62A . . . . 2.(2) ?
C60 C59 C58A O58 . . . . 179.9(12) ?
C58A C59 C60 C61 . . . . -1.(2) ?
C59 C60 C61 O62 . . . . 179.1(13) ?
C59 C60 C61 C62 . . . . -1.(2) ?
C60 C61 C62 C62A . . . . 1.(2) ?
O62 C61 C62 C62A . . . . -179.2(13) ?
O58 C58A C62A C62 . . . . -179.9(13) ?
C59 C58A C62A C62 . . . . -3.(2) ?
O58 C58A C62A C62B . . . . 2.(2) ?
C59 C58A C62A C62B . . . . 179.0(13) ?
C61 C62 C62A C58A . . . . 1.(2) ?
C61 C62 C62A C62B . . . . 179.3(11) ?
C58A C62A C62B O63 . . . . 101.2(14) ?
C62 C62A C62B O63 . . . . -77.1(15) ?
C58A C62A C62B C56A . . . . -20.2(17) ?
C62 C62A C62B C56A . . . . 161.4(13) ?
C57 C56A C62B O63 . . . . -69.8(15) ?
C56 C56A C62B O63 . . . . 173.0(10) ?
C69B C56A C62B O63 . . . . 51.7(15) ?
C57 C56A C62B C62A . . . . 48.2(15) ?
C56 C56A C62B C62A . . . . -69.0(14) ?
C69B C56A C62B C62A . . . . 169.6(11) ?
O63 C63A C63B C67A . . . . -176.9(13) ?
C69A C63A C63B C67A . . . . 4.(2) ?
O63 C63A C63B C64 . . . . 6.(2) ?
C69A C63A C63B C64 . . . . -172.2(14) ?
C65 C64 C63B C67A . . . . 4.8(19) ?
O72 C64 C63B C67A . . . . -169.9(11) ?
C65 C64 C63B C63A . . . . -178.6(13) ?
O72 C64 C63B C63A . . . . 7.(2) ?
C63B C64 C65 O74 . . . . -177.8(12) ?
O72 C64 C65 O74 . . . . -3.2(18) ?
C63B C64 C65 C66 . . . . -2.(2) ?
O72 C64 C65 C66 . . . . 172.4(12) ?
O74 C65 C66 C67 . . . . 173.1(13) ?
C64 C65 C66 C67 . . . . -2.(2) ?
O74 C65 C66 O76 . . . . -5.(2) ?
C64 C65 C66 O76 . . . . -179.9(12) ?
O76 C66 C67 C67A . . . . -178.6(14) ?
C65 C66 C67 C67A . . . . 4.(2) ?
C63A C63B C67A O68 . . . . -2.(2) ?
C64 C63B C67A O68 . . . . 174.8(12) ?
C63A C63B C67A C67 . . . . -179.9(13) ?
C64 C63B C67A C67 . . . . -3.(2) ?
C66 C67 C67A O68 . . . . -179.4(13) ?
C66 C67 C67A C63B . . . . -1.(2) ?
O63 C63A C69A C69 . . . . 175.6(13) ?
C63B C63A C69A C69 . . . . -6.(2) ?
O63 C63A C69A C69B . . . . 1.(2) ?
C63B C63A C69A C69B . . . . 179.2(13) ?
O78 C69 C69A C63A . . . . -176.9(15) ?
O68 C69 C69A C63A . . . . 5.(2) ?
O78 C69 C69A C69B . . . . -2.(2) ?
O68 C69 C69A C69B . . . . -180.0(12) ?
C63A C69A C69B C56A . . . . 23.5(18) ?
C69 C69A C69B C56A . . . . -151.6(13) ?
C63A C69A C69B C69C . . . . -99.1(16) ?
C69 C69A C69B C69C . . . . 85.8(16) ?
C57 C56A C69B C69A . . . . 72.5(15) ?
C56 C56A C69B C69A . . . . -169.4(11) ?
C62B C56A C69B C69A . . . . -48.1(15) ?
C57 C56A C69B C69C . . . . -162.3(11) ?
C56 C56A C69B C69C . . . . -44.2(15) ?
C62B C56A C69B C69C . . . . 77.1(14) ?
O55 C54A C69C C51 . . . . 178.3(14) ?
C54 C54A C69C C51 . . . . 0.(2) ?
O55 C54A C69C C69B . . . . 4.(2) ?
C54 C54A C69C C69B . . . . -175.0(15) ?
C52 C51 C69C C54A . . . . 2.(2) ?
C52 C51 C69C C69B . . . . 177.0(14) ?
C69A C69B C69C C54A . . . . 138.7(14) ?
C56A C69B C69C C54A . . . . 15.5(19) ?
C69A C69B C69C C51 . . . . -35.7(19) ?
C56A C69B C69C C51 . . . . -158.8(13) ?
C4 C4A O5 C6 . . . . -167.7(14) ?
C19C C4A O5 C6 . . . . 16.(2) ?
C6A C6 O5 C4A . . . . -47.4(18) ?
C9 C8A O8 C7 . . . . 167.7(13) ?
C12A C8A O8 C7 . . . . -14.(2) ?
C6A C7 O8 C8A . . . . 46.1(18) ?
C19A C13A O13 C12B . . . . 4.(2) ?
C13B C13A O13 C12B . . . . 179.0(11) ?
C12A C12B O13 C13A . . . . -152.0(12) ?
C6A C12B O13 C13A . . . . -27.9(16) ?
O28 C19 O18 C17A . . . . 176.6(13) ?
C19A C19 O18 C17A . . . . -2.(2) ?
C17 C17A O18 C19 . . . . -179.1(13) ?
C13B C17A O18 C19 . . . . 1.(2) ?
C12 C11 O20 C121 . . . . 14.(2) ?
C10 C11 O20 C121 . . . . -166.2(14) ?
C15 C14 O22 C23 . . . . 49.(5) ?
C13B C14 O22 C23 . . . . -131.(4) ?
C14 C15 O24 C25 . . . . -119.1(18) ?
C16 C15 O24 C25 . . . . 75.(2) ?
C15 C16 O26 C27 . . . . 177.0(16) ?
C17 C16 O26 C27 . . . . -2.(2) ?
C69C C54A O55 C56 . . . . 9.(2) ?
C54 C54A O55 C56 . . . . -172.0(14) ?
C56A C56 O55 C54A . . . . -40.9(18) ?
C62A C58A O58 C57 . . . . -13.6(19) ?
C59 C58A O58 C57 . . . . 169.0(11) ?
C56A C57 O58 C58A . . . . 43.4(16) ?
C60 C61 O62 C71 . . . . -167.0(14) ?
C62 C61 O62 C71 . . . . 13.(2) ?
C69A C63A O63 C62B . . . . 2.(2) ?
C63B C63A O63 C62B . . . . -176.5(11) ?
C62A C62B O63 C63A . . . . -149.8(12) ?
C56A C62B O63 C63A . . . . -29.1(16) ?
C63B C67A O68 C69 . . . . 2.(2) ?
C67 C67A O68 C69 . . . . 179.5(13) ?
O78 C69 O68 C67A . . . . 178.7(14) ?
C69A C69 O68 C67A . . . . -3.(2) ?
C65 C64 O72 C73 . . . . 80.6(15) ?
C63B C64 O72 C73 . . . . -104.7(15) ?
C64 C65 O74 C75 . . . . -117.2(17) ?
C66 C65 O74 C75 . . . . 67.(2) ?
C67 C66 O76 C77 . . . . -4.(2) ?
C65 C66 O76 C77 . . . . 173.7(14) ?
